data_4080879
loop_
_publ_author_name
'Reeds, Jonathan P.'
'Whitwood, Adrian C.'
'Healy, Mark P.'
'Fairlamb, Ian J. S.'

_publ_section_title
;
 Synthesis and Reactivity of N-Heterocyclic Carbene Gold(I) and Gold(III)
 Imidate Complexes and Their Catalytic Activity in 1,5-Enyne
 Cycloisomerization
;
_journal_issue 10
_journal_name_full Organometallics
_journal_page_first 3108
_journal_paper_doi 10.1021/om400310z
_journal_volume 32
_journal_year 2013
_chemical_absolute_configuration ad
_chemical_formula_moiety 'C15 H24 Au N3 O2'
_chemical_formula_sum 'C15 H24 Au N3 O2'
_chemical_formula_weight 475.34
_chemical_name_systematic
;
 ? 
;
_space_group_crystal_system orthorhombic
_space_group_IT_number 29
_space_group_name_Hall 'P 2c -2ac'
_space_group_name_H-M_alt 'P c a 21'
_symmetry_space_group_name_Hall 'P 2c -2ac'
_symmetry_space_group_name_H-M 'P c a 21'
_atom_sites_solution_hydrogens geom
_atom_sites_solution_primary direct
_atom_sites_solution_secondary difmap
_audit_creation_date 2013-04-09
_audit_creation_method
;
  Olex2 1.2
  (compiled Mar 21 2013 11:17:50, GUI svn.r4446)
;
_cell_angle_alpha 90.00
_cell_angle_beta 90.00
_cell_angle_gamma 90.00
_cell_formula_units_Z 8
_cell_length_a 11.3451(8)
_cell_length_b 10.6675(7)
_cell_length_c 27.4051(19)
_cell_measurement_reflns_used 6787
_cell_measurement_temperature 110(2)
_cell_measurement_theta_max 28.27
_cell_measurement_theta_min 2.42
_cell_volume 3316.7(4)
_computing_cell_refinement 'SAINT v6.45A (Bruker, 2003)'
_computing_data_collection 'SMART v5.625 (Bruker, 2001)'
_computing_data_reduction 'SAINT v6.45A (Bruker, 2003)'
_computing_molecular_graphics
;
O. V. Dolomanov, L. J. Bourhis, R. J. Gildea, J. A. K. Howard and H. Puschmann,
OLEX2: a complete structure solution, refinement and analysis program.
J. Appl. Cryst. (2009). 42, 339-341.
;
_computing_publication_material
;
O. V. Dolomanov, L. J. Bourhis, R. J. Gildea, J. A. K. Howard and H. Puschmann,
OLEX2: a complete structure solution, refinement and analysis program.
J. Appl. Cryst. (2009). 42, 339-341.
;
_computing_structure_refinement
;
SHELXL, G.M. Sheldrick, Acta Cryst.
(2008). A64, 112-122
;
_computing_structure_solution
;
SHELXS, G.M. Sheldrick, Acta Cryst.
(2008). A64, 112-122
;
_diffrn_ambient_temperature 110
_diffrn_measured_fraction_theta_full 0.998
_diffrn_measured_fraction_theta_max 0.998
_diffrn_measurement_device_type 'CCD area detector'
_diffrn_measurement_method 'phi and omega scans'
_diffrn_radiation_monochromator graphite
_diffrn_radiation_type MoK\a
_diffrn_radiation_wavelength 0.71073
_diffrn_reflns_av_R_equivalents 0.0349
_diffrn_reflns_av_unetI/netI 0.0329
_diffrn_reflns_limit_h_max 15
_diffrn_reflns_limit_h_min -15
_diffrn_reflns_limit_k_max 14
_diffrn_reflns_limit_k_min -13
_diffrn_reflns_limit_l_max 36
_diffrn_reflns_limit_l_min -36
_diffrn_reflns_number 33945
_diffrn_reflns_theta_full 28.30
_diffrn_reflns_theta_max 28.30
_diffrn_reflns_theta_min 0.74
_diffrn_source 'fine-focus sealed tube'
_diffrn_source_current 30.0
_diffrn_source_power 1.5
_diffrn_source_target Mo
_diffrn_source_voltage 50.0
_exptl_absorpt_coefficient_mu 8.879
_exptl_absorpt_correction_T_max 0.766
_exptl_absorpt_correction_T_min 0.306
_exptl_absorpt_correction_type multi-scan
_exptl_absorpt_process_details
;
SADABS v.2.10 (Bruker,2003) was used for absorption correction.
R(int) was 0.1679 before and 0.0346 after correction.
The Ratio of minimum to maximum transmission is 0.3987.
The \l/2 correction factor is 0.0015.
;
_exptl_crystal_colour 'clear colourless'
_exptl_crystal_colour_lustre clear
_exptl_crystal_colour_primary colourless
_exptl_crystal_density_diffrn 1.904
_exptl_crystal_density_method 'not measured'
_exptl_crystal_description plate
_exptl_crystal_F_000 1840
_exptl_crystal_size_max 0.43
_exptl_crystal_size_mid 0.15
_exptl_crystal_size_min 0.03
_refine_diff_density_max 1.729
_refine_diff_density_min -0.693
_refine_diff_density_rms 0.107
_refine_ls_abs_structure_details 'Flack H D (1983), Acta Cryst. A39, 876-881'
_refine_ls_abs_structure_Flack 0.00(2)
_refine_ls_extinction_method none
_refine_ls_goodness_of_fit_ref 1.037
_refine_ls_hydrogen_treatment constr
_refine_ls_matrix_type full
_refine_ls_number_parameters 392
_refine_ls_number_reflns 8208
_refine_ls_number_restraints 7
_refine_ls_restrained_S_all 1.038
_refine_ls_R_factor_all 0.0282
_refine_ls_R_factor_gt 0.0213
_refine_ls_shift/su_max 0.002
_refine_ls_shift/su_mean 0.000
_refine_ls_structure_factor_coef Fsqd
_refine_ls_weighting_details 'calc w=1/[\s^2^(Fo^2^)+(0.0167P)^2^+2.1842P] where P=(Fo^2^+2Fc^2^)/3'
_refine_ls_weighting_scheme calc
_refine_ls_wR_factor_gt 0.0450
_refine_ls_wR_factor_ref 0.0472
_reflns_number_gt 7136
_reflns_number_total 8208
_reflns_threshold_expression >2sigma(I)
_cod_data_source_file om400310z_si_002.cif
_cod_data_source_block vc0802m
_cod_depositor_comments
;
The following automatic conversions were performed:

'_diffrn_source_target' value 'MO' changed to 'Mo' according to
/home/saulius/struct/CIF-dictionaries/cif_core.dic dictionary named
'cif_core.dic' version 2.3.1 from 2005-06-27.

Automatic conversion script
Id: cif_fix_values 1891 2012-01-12 08:04:46Z andrius 
;
_cod_database_code 4080879
_olex2_refinement_description
;
1. Fixed Uiso
 At 1.2 times of:
  All C(H) groups, All C(H,H) groups
 At 1.5 times of:
  All C(H,H,H) groups
2. Uiso/Uaniso restraints and constraints
Uanis(C21) \\sim Ueq: with sigma of 0.002 and sigma for terminal atoms of 0.004
3.a Secondary CH2 refined with riding coordinates:
 C13(H13A,H13B), C14(H14A,H14B), C28(H28A,H28B), C29(H29A,H29B)
3.b Aromatic/amide H refined with riding coordinates:
 C2(H2), C3(H3), C17(H17), C18(H18)
3.c Idealised Me refined as rotating group:
 C5(H5A,H5B,H5C), C6(H6A,H6B,H6C), C7(H7A,H7B,H7C), C9(H9A,H9B,H9C), C10(H10A,
 H10B,H10C), C11(H11A,H11B,H11C), C20(H20A,H20B,H20C), C21(H21A,H21B,H21C),
 C22(H22A,H22B,H22C), C24(H24A,H24B,H24C), C25(H25A,H25B,H25C), C26(H26A,H26B,
 H26C)
;

loop_
_space_group_symop_id
_space_group_symop_operation_xyz
1 'x, y, z'
2 '-x, -y, z+1/2'
3 'x+1/2, -y, z'
4 '-x+1/2, y, z+1/2'

loop_
_atom_site_label
_atom_site_type_symbol
_atom_site_fract_x
_atom_site_fract_y
_atom_site_fract_z
_atom_site_U_iso_or_equiv
_atom_site_adp_type
_atom_site_occupancy
_atom_site_symmetry_multiplicity
_atom_site_calc_flag
_atom_site_refinement_flags
Au1 Au 0.966232(15) 0.224562(13) 0.339509(6) 0.01606(4) Uani 1 1 d .
C1 C 0.9077(4) 0.0477(4) 0.33426(19) 0.0154(9) Uani 1 1 d .
C2 C 0.8313(4) -0.1407(4) 0.35204(16) 0.0153(10) Uani 1 1 d .
H2 H 0.7938 -0.2065 0.3695 0.018 Uiso 1 1 calc R
C3 C 0.8783(4) -0.1482(4) 0.30727(17) 0.0145(9) Uani 1 1 d .
H3 H 0.8798 -0.2203 0.2869 0.017 Uiso 1 1 calc R
C4 C 0.8032(5) 0.0271(5) 0.4166(2) 0.0153(11) Uani 1 1 d .
C5 C 0.7094(4) 0.1255(5) 0.40596(19) 0.0234(10) Uani 1 1 d .
H5A H 0.6472 0.0884 0.3857 0.035 Uiso 1 1 calc R
H5B H 0.7452 0.1961 0.3886 0.035 Uiso 1 1 calc R
H5C H 0.6754 0.1551 0.4367 0.035 Uiso 1 1 calc R
C6 C 0.9062(5) 0.0810(5) 0.4464(2) 0.0228(11) Uani 1 1 d .
H6A H 0.8758 0.1192 0.4764 0.034 Uiso 1 1 calc R
H6B H 0.9473 0.1448 0.4271 0.034 Uiso 1 1 calc R
H6C H 0.9612 0.0135 0.4548 0.034 Uiso 1 1 calc R
C7 C 0.7512(5) -0.0805(5) 0.44504(19) 0.0244(11) Uani 1 1 d .
H7A H 0.7195 -0.0493 0.4760 0.037 Uiso 1 1 calc R
H7B H 0.8127 -0.1428 0.4516 0.037 Uiso 1 1 calc R
H7C H 0.6878 -0.1193 0.4260 0.037 Uiso 1 1 calc R
C8 C 0.9901(11) -0.0013(4) 0.2489(4) 0.0163(19) Uani 1 1 d .
C9 C 0.9302(5) 0.1097(6) 0.2241(2) 0.0255(14) Uani 1 1 d .
H9A H 0.9329 0.1828 0.2457 0.038 Uiso 1 1 calc R
H9B H 0.8479 0.0885 0.2170 0.038 Uiso 1 1 calc R
H9C H 0.9713 0.1292 0.1935 0.038 Uiso 1 1 calc R
C10 C 1.1149(7) 0.0286(7) 0.2616(4) 0.0275(15) Uani 1 1 d .
H10A H 1.1170 0.1027 0.2827 0.041 Uiso 1 1 calc R
H10B H 1.1594 0.0454 0.2316 0.041 Uiso 1 1 calc R
H10C H 1.1501 -0.0428 0.2787 0.041 Uiso 1 1 calc R
C11 C 0.9833(6) -0.1155(6) 0.2157(2) 0.0299(15) Uani 1 1 d .
H11A H 1.0228 -0.0970 0.1847 0.045 Uiso 1 1 calc R
H11B H 0.9006 -0.1363 0.2095 0.045 Uiso 1 1 calc R
H11C H 1.0223 -0.1867 0.2315 0.045 Uiso 1 1 calc R
C12 C 1.1333(5) 0.4240(5) 0.3742(2) 0.0164(11) Uani 1 1 d .
C13 C 1.1777(5) 0.5548(5) 0.3661(2) 0.0203(11) Uani 1 1 d .
H13A H 1.2543 0.5542 0.3488 0.024 Uiso 1 1 calc R
H13B H 1.1869 0.5998 0.3975 0.024 Uiso 1 1 calc R
C14 C 1.0816(5) 0.6150(4) 0.3348(3) 0.0219(12) Uani 1 1 d .
H14A H 1.0350 0.6761 0.3539 0.026 Uiso 1 1 calc R
H14B H 1.1159 0.6578 0.3061 0.026 Uiso 1 1 calc R
C15 C 1.0072(12) 0.5048(4) 0.3197(4) 0.019(2) Uani 1 1 d .
N1 N 0.8475(6) -0.0192(4) 0.3681(3) 0.0128(11) Uani 1 1 d .
N2 N 0.9245(4) -0.0309(4) 0.29608(18) 0.0144(8) Uani 1 1 d .
N3 N 1.0368(4) 0.3995(3) 0.3456(2) 0.0172(10) Uani 1 1 d .
O1 O 1.1764(3) 0.3492(3) 0.40348(13) 0.0236(7) Uani 1 1 d .
O2 O 0.9269(6) 0.5099(4) 0.2908(3) 0.0272(16) Uani 1 1 d .
Au2 Au 0.715613(13) 0.277880(13) 0.090511(6) 0.01620(4) Uani 1 1 d .
C16 C 0.6555(3) 0.4545(4) 0.0953(2) 0.0148(9) Uani 1 1 d .
C17 C 0.6223(4) 0.6509(4) 0.12132(18) 0.0156(9) Uani 1 1 d .
H17 H 0.6215 0.7236 0.1413 0.019 Uiso 1 1 calc R
C18 C 0.5776(4) 0.6413(4) 0.07607(17) 0.0164(10) Uani 1 1 d .
H18 H 0.5375 0.7052 0.0586 0.020 Uiso 1 1 calc R
C19 C 0.7361(9) 0.5124(5) 0.1791(4) 0.0166(18) Uani 1 1 d .
C20 C 0.6959(6) 0.3915(6) 0.2042(2) 0.0243(15) Uani 1 1 d .
H20A H 0.6116 0.3973 0.2118 0.036 Uiso 1 1 calc R
H20B H 0.7405 0.3799 0.2345 0.036 Uiso 1 1 calc R
H20C H 0.7097 0.3201 0.1825 0.036 Uiso 1 1 calc R
C21 C 0.8705(9) 0.5054(5) 0.1677(4) 0.0268(19) Uani 1 1 d U
H21A H 0.8866 0.4313 0.1476 0.040 Uiso 1 1 calc R
H21B H 0.9148 0.4994 0.1983 0.040 Uiso 1 1 calc R
H21C H 0.8947 0.5809 0.1500 0.040 Uiso 1 1 calc R
C22 C 0.7141(5) 0.6197(5) 0.2152(3) 0.0220(13) Uani 1 1 d .
H22A H 0.7442 0.6983 0.2015 0.033 Uiso 1 1 calc R
H22B H 0.7548 0.6018 0.2460 0.033 Uiso 1 1 calc R
H22C H 0.6293 0.6277 0.2213 0.033 Uiso 1 1 calc R
C23 C 0.5562(5) 0.4701(5) 0.0120(2) 0.0171(11) Uani 1 1 d .
C24 C 0.4617(5) 0.3716(5) 0.02259(19) 0.0233(10) Uani 1 1 d .
H24A H 0.4953 0.3047 0.0427 0.035 Uiso 1 1 calc R
H24B H 0.4331 0.3362 -0.0082 0.035 Uiso 1 1 calc R
H24C H 0.3959 0.4109 0.0400 0.035 Uiso 1 1 calc R
C25 C 0.6587(5) 0.4164(5) -0.0169(2) 0.0241(12) Uani 1 1 d .
H25A H 0.7152 0.4833 -0.0242 0.036 Uiso 1 1 calc R
H25B H 0.6293 0.3803 -0.0474 0.036 Uiso 1 1 calc R
H25C H 0.6976 0.3510 0.0024 0.036 Uiso 1 1 calc R
C26 C 0.5024(5) 0.5773(5) -0.01759(19) 0.0243(11) Uani 1 1 d .
H26A H 0.4341 0.6113 -0.0001 0.036 Uiso 1 1 calc R
H26B H 0.4772 0.5458 -0.0495 0.036 Uiso 1 1 calc R
H26C H 0.5613 0.6435 -0.0221 0.036 Uiso 1 1 calc R
C27 C 0.7506(11) -0.0049(4) 0.1081(4) 0.014(2) Uani 1 1 d .
C28 C 0.8302(4) -0.1141(4) 0.0920(3) 0.0197(10) Uani 1 1 d .
H28A H 0.8641 -0.1577 0.1207 0.024 Uiso 1 1 calc R
H28B H 0.7857 -0.1754 0.0722 0.024 Uiso 1 1 calc R
C29 C 0.9256(5) -0.0520(5) 0.0622(2) 0.0182(11) Uani 1 1 d .
H29A H 0.9375 -0.0964 0.0309 0.022 Uiso 1 1 calc R
H29B H 1.0011 -0.0504 0.0803 0.022 Uiso 1 1 calc R
C30 C 0.8801(5) 0.0792(4) 0.0537(2) 0.0162(10) Uani 1 1 d .
N4 N 0.6696(4) 0.5363(4) 0.13336(17) 0.0147(8) Uani 1 1 d .
N5 N 0.6010(6) 0.5203(4) 0.0596(3) 0.0141(11) Uani 1 1 d .
N6 N 0.7843(4) 0.1018(4) 0.08381(19) 0.0171(10) Uani 1 1 d .
O3 O 0.6690(6) -0.0151(4) 0.1373(3) 0.0272(15) Uani 1 1 d .
O4 O 0.9202(3) 0.1540(3) 0.02487(13) 0.0229(7) Uani 1 1 d .

loop_
_atom_site_aniso_label
_atom_site_aniso_U_11
_atom_site_aniso_U_22
_atom_site_aniso_U_33
_atom_site_aniso_U_23
_atom_site_aniso_U_13
_atom_site_aniso_U_12
Au1 0.01828(8) 0.01205(7) 0.01784(8) -0.00119(15) 0.00184(6) -0.00351(6)
C1 0.0132(18) 0.014(2) 0.019(3) 0.002(2) -0.0022(19) -0.0023(17)
C2 0.018(2) 0.0079(18) 0.020(3) -0.0002(15) -0.0025(17) 0.0008(16)
C3 0.014(2) 0.014(2) 0.016(2) -0.0001(17) 0.0005(16) 0.0015(16)
C4 0.015(2) 0.016(2) 0.014(3) -0.004(2) 0.003(2) 0.001(2)
C5 0.023(2) 0.021(2) 0.026(3) -0.002(2) 0.003(2) 0.005(2)
C6 0.022(3) 0.026(3) 0.020(3) -0.003(2) 0.000(2) -0.004(2)
C7 0.034(3) 0.019(3) 0.020(3) -0.001(2) 0.013(2) -0.002(2)
C8 0.021(4) 0.018(3) 0.010(4) -0.0027(15) 0.005(3) -0.0029(16)
C9 0.026(3) 0.032(3) 0.019(3) 0.007(2) 0.002(2) -0.005(2)
C10 0.012(3) 0.042(3) 0.029(4) -0.003(4) 0.007(2) 0.003(3)
C11 0.040(4) 0.033(3) 0.017(3) -0.006(2) 0.012(3) -0.009(3)
C12 0.018(3) 0.015(2) 0.016(3) 0.0021(19) 0.005(2) 0.0034(19)
C13 0.019(3) 0.017(3) 0.025(3) -0.001(2) -0.002(2) 0.001(2)
C14 0.030(3) 0.0117(19) 0.024(3) 0.001(2) -0.006(3) 0.000(2)
C15 0.028(5) 0.018(3) 0.011(5) 0.0020(17) -0.002(4) -0.0015(18)
N1 0.013(2) 0.0100(16) 0.016(3) -0.005(2) 0.0001(19) -0.0069(19)
N2 0.012(2) 0.0128(19) 0.018(3) 0.001(2) 0.0001(16) -0.0031(18)
N3 0.018(2) 0.0130(16) 0.021(3) -0.0028(18) 0.003(2) -0.0017(18)
O1 0.0313(18) 0.0165(17) 0.0229(18) -0.0001(14) -0.0041(15) 0.0061(14)
O2 0.030(3) 0.024(2) 0.028(4) 0.0036(17) -0.014(3) -0.0087(15)
Au2 0.01938(8) 0.01102(7) 0.01820(8) -0.00173(14) -0.00247(9) 0.00348(5)
C16 0.0102(18) 0.016(2) 0.018(3) 0.000(2) 0.0008(19) -0.0002(16)
C17 0.017(2) 0.009(2) 0.020(2) -0.0034(17) 0.0027(18) 0.0053(17)
C18 0.016(2) 0.017(2) 0.017(2) 0.0023(16) -0.0007(16) 0.0030(17)
C19 0.009(4) 0.022(3) 0.019(5) 0.000(2) -0.001(3) 0.003(2)
C20 0.035(4) 0.019(2) 0.019(3) 0.002(2) -0.004(3) 0.001(2)
C21 0.017(3) 0.036(3) 0.027(3) -0.003(2) -0.001(2) -0.0015(18)
C22 0.026(3) 0.019(3) 0.021(3) -0.004(2) -0.004(2) 0.001(2)
C23 0.020(3) 0.014(2) 0.017(3) -0.002(3) -0.003(2) 0.002(3)
C24 0.023(2) 0.024(2) 0.023(3) 0.000(2) -0.005(2) -0.007(2)
C25 0.028(3) 0.026(3) 0.017(3) -0.007(2) 0.008(2) 0.001(2)
C26 0.035(3) 0.019(3) 0.018(3) -0.0011(19) -0.008(2) 0.002(2)
C27 0.010(3) 0.013(3) 0.020(5) -0.0005(15) -0.006(4) 0.0021(15)
C28 0.022(3) 0.0138(19) 0.023(3) 0.001(2) 0.006(3) 0.0025(18)
C29 0.015(2) 0.018(3) 0.022(3) 0.000(2) -0.0019(19) 0.005(2)
C30 0.020(3) 0.011(2) 0.018(3) -0.0051(19) -0.002(2) -0.0013(19)
N4 0.013(2) 0.015(2) 0.016(2) -0.002(2) -0.0010(16) 0.0006(19)
N5 0.014(2) 0.0140(18) 0.014(3) 0.003(2) 0.0017(19) -0.007(2)
N6 0.021(2) 0.0132(15) 0.017(3) -0.0018(16) 0.001(2) 0.0015(17)
O3 0.023(3) 0.031(2) 0.027(4) 0.000(2) 0.005(2) -0.0007(17)
O4 0.0307(18) 0.0153(16) 0.0227(19) 0.0017(14) 0.0021(15) -0.0080(14)

loop_
_atom_type_symbol
_atom_type_description
_atom_type_scat_dispersion_real
_atom_type_scat_dispersion_imag
_atom_type_scat_source
C C 0.0033 0.0016 'International Tables Vol C Tables 4.2.6.8 and 6.1.1.4'
H H 0.0000 0.0000 'International Tables Vol C Tables 4.2.6.8 and 6.1.1.4'
N N 0.0061 0.0033 'International Tables Vol C Tables 4.2.6.8 and 6.1.1.4'
O O 0.0106 0.0060 'International Tables Vol C Tables 4.2.6.8 and 6.1.1.4'
Au Au -2.0133 8.8022 'International Tables Vol C Tables 4.2.6.8 and 6.1.1.4'

loop_
_geom_angle_atom_site_label_1
_geom_angle_atom_site_label_2
_geom_angle_atom_site_label_3
_geom_angle
C1 Au1 N3 176.14(18)
N1 C1 Au1 127.8(4)
N2 C1 Au1 126.3(4)
N2 C1 N1 105.9(4)
C3 C2 H2 126.4
C3 C2 N1 107.1(5)
N1 C2 H2 126.4
C2 C3 H3 126.3
C2 C3 N2 107.3(4)
N2 C3 H3 126.3
C5 C4 C6 112.0(5)
C7 C4 C5 110.5(5)
C7 C4 C6 107.8(5)
N1 C4 C5 107.0(5)
N1 C4 C6 109.8(5)
N1 C4 C7 109.7(5)
C4 C5 H5A 109.5
C4 C5 H5B 109.5
C4 C5 H5C 109.5
H5A C5 H5B 109.5
H5A C5 H5C 109.5
H5B C5 H5C 109.5
C4 C6 H6A 109.5
C4 C6 H6B 109.5
C4 C6 H6C 109.5
H6A C6 H6B 109.5
H6A C6 H6C 109.5
H6B C6 H6C 109.5
C4 C7 H7A 109.5
C4 C7 H7B 109.5
C4 C7 H7C 109.5
H7A C7 H7B 109.5
H7A C7 H7C 109.5
H7B C7 H7C 109.5
C9 C8 N2 108.7(7)
C10 C8 C9 111.2(6)
C10 C8 C11 111.0(8)
C10 C8 N2 108.0(8)
C11 C8 C9 109.4(8)
C11 C8 N2 108.4(5)
C8 C9 H9A 109.5
C8 C9 H9B 109.5
C8 C9 H9C 109.5
H9A C9 H9B 109.5
H9A C9 H9C 109.5
H9B C9 H9C 109.5
C8 C10 H10A 109.5
C8 C10 H10B 109.5
C8 C10 H10C 109.5
H10A C10 H10B 109.5
H10A C10 H10C 109.5
H10B C10 H10C 109.5
C8 C11 H11A 109.5
C8 C11 H11B 109.5
C8 C11 H11C 109.5
H11A C11 H11B 109.5
H11A C11 H11C 109.5
H11B C11 H11C 109.5
N3 C12 C13 111.2(4)
O1 C12 C13 124.4(5)
O1 C12 N3 124.4(5)
C12 C13 H13A 111.1
C12 C13 H13B 111.1
C12 C13 C14 103.5(4)
H13A C13 H13B 109.0
C14 C13 H13A 111.1
C14 C13 H13B 111.1
C13 C14 H14A 111.1
C13 C14 H14B 111.1
H14A C14 H14B 109.1
C15 C14 C13 103.1(5)
C15 C14 H14A 111.1
C15 C14 H14B 111.1
N3 C15 C14 111.1(8)
O2 C15 C14 124.7(5)
O2 C15 N3 124.1(7)
C1 N1 C2 110.1(5)
C1 N1 C4 126.9(4)
C2 N1 C4 123.0(5)
C1 N2 C3 109.5(4)
C1 N2 C8 126.6(4)
C3 N2 C8 123.9(4)
C12 N3 Au1 122.3(4)
C15 N3 Au1 127.7(6)
C15 N3 C12 109.6(6)
C16 Au2 N6 177.01(18)
N4 C16 Au2 127.4(4)
N5 C16 Au2 126.5(4)
N5 C16 N4 105.8(4)
C18 C17 H17 126.2
C18 C17 N4 107.5(4)
N4 C17 H17 126.2
C17 C18 H18 126.3
C17 C18 N5 107.3(5)
N5 C18 H18 126.3
C20 C19 C21 110.0(6)
C20 C19 C22 106.8(8)
C22 C19 C21 108.9(7)
N4 C19 C20 111.9(7)
N4 C19 C21 109.7(8)
N4 C19 C22 109.5(5)
C19 C20 H20A 109.5
C19 C20 H20B 109.5
C19 C20 H20C 109.5
H20A C20 H20B 109.5
H20A C20 H20C 109.5
H20B C20 H20C 109.5
C19 C21 H21A 109.5
C19 C21 H21B 109.5
C19 C21 H21C 109.5
H21A C21 H21B 109.5
H21A C21 H21C 109.5
H21B C21 H21C 109.5
C19 C22 H22A 109.5
C19 C22 H22B 109.5
C19 C22 H22C 109.5
H22A C22 H22B 109.5
H22A C22 H22C 109.5
H22B C22 H22C 109.5
C24 C23 C26 109.5(5)
C25 C23 C24 112.1(5)
C25 C23 C26 108.1(5)
N5 C23 C24 108.6(5)
N5 C23 C25 109.2(5)
N5 C23 C26 109.2(5)
C23 C24 H24A 109.5
C23 C24 H24B 109.5
C23 C24 H24C 109.5
H24A C24 H24B 109.5
H24A C24 H24C 109.5
H24B C24 H24C 109.5
C23 C25 H25A 109.5
C23 C25 H25B 109.5
C23 C25 H25C 109.5
H25A C25 H25B 109.5
H25A C25 H25C 109.5
H25B C25 H25C 109.5
C23 C26 H26A 109.5
C23 C26 H26B 109.5
C23 C26 H26C 109.5
H26A C26 H26B 109.5
H26A C26 H26C 109.5
H26B C26 H26C 109.5
N6 C27 C28 109.0(8)
O3 C27 C28 124.1(5)
O3 C27 N6 126.8(7)
C27 C28 H28A 110.9
C27 C28 H28B 110.9
H28A C28 H28B 109.0
C29 C28 C27 104.1(5)
C29 C28 H28A 110.9
C29 C28 H28B 110.9
C28 C29 H29A 110.9
C28 C29 H29B 110.9
C28 C29 C30 104.2(4)
H29A C29 H29B 108.9
C30 C29 H29A 110.9
C30 C29 H29B 110.9
N6 C30 C29 109.7(4)
O4 C30 C29 125.6(5)
O4 C30 N6 124.7(5)
C16 N4 C17 109.8(4)
C16 N4 C19 126.3(5)
C17 N4 C19 123.6(4)
C16 N5 C18 109.5(5)
C16 N5 C23 126.7(5)
C18 N5 C23 123.3(5)
C27 N6 Au2 127.8(5)
C27 N6 C30 111.3(6)
C30 N6 Au2 120.8(3)

loop_
_geom_bond_atom_site_label_1
_geom_bond_atom_site_label_2
_geom_bond_distance
Au1 C1 2.005(4)
Au1 N3 2.037(4)
C1 N1 1.355(8)
C1 N2 1.354(7)
C2 H2 0.9500
C2 C3 1.340(7)
C2 N1 1.380(6)
C3 H3 0.9500
C3 N2 1.391(6)
C4 C5 1.522(7)
C4 C6 1.538(8)
C4 C7 1.508(8)
C4 N1 1.504(9)
C5 H5A 0.9800
C5 H5B 0.9800
C5 H5C 0.9800
C6 H6A 0.9800
C6 H6B 0.9800
C6 H6C 0.9800
C7 H7A 0.9800
C7 H7B 0.9800
C7 H7C 0.9800
C8 C9 1.525(10)
C8 C10 1.491(14)
C8 C11 1.522(9)
C8 N2 1.526(11)
C9 H9A 0.9800
C9 H9B 0.9800
C9 H9C 0.9800
C10 H10A 0.9800
C10 H10B 0.9800
C10 H10C 0.9800
C11 H11A 0.9800
C11 H11B 0.9800
C11 H11C 0.9800
C12 C13 1.500(7)
C12 N3 1.372(8)
C12 O1 1.233(6)
C13 H13A 0.9900
C13 H13B 0.9900
C13 C14 1.529(8)
C14 H14A 0.9900
C14 H14B 0.9900
C14 C15 1.505(10)
C15 N3 1.371(9)
C15 O2 1.207(13)
Au2 C16 2.008(4)
Au2 N6 2.042(4)
C16 N4 1.370(7)
C16 N5 1.353(8)
C17 H17 0.9500
C17 C18 1.344(6)
C17 N4 1.375(6)
C18 H18 0.9500
C18 N5 1.393(7)
C19 C20 1.531(10)
C19 C21 1.559(13)
C19 C22 1.535(10)
C19 N4 1.485(11)
C20 H20A 0.9800
C20 H20B 0.9800
C20 H20C 0.9800
C21 H21A 0.9800
C21 H21B 0.9800
C21 H21C 0.9800
C22 H22A 0.9800
C22 H22B 0.9800
C22 H22C 0.9800
C23 C24 1.529(8)
C23 C25 1.518(8)
C23 C26 1.530(8)
C23 N5 1.499(9)
C24 H24A 0.9800
C24 H24B 0.9800
C24 H24C 0.9800
C25 H25A 0.9800
C25 H25B 0.9800
C25 H25C 0.9800
C26 H26A 0.9800
C26 H26B 0.9800
C26 H26C 0.9800
C27 C28 1.538(9)
C27 N6 1.372(8)
C27 O3 1.230(13)
C28 H28A 0.9900
C28 H28B 0.9900
C28 C29 1.510(8)
C29 H29A 0.9900
C29 H29B 0.9900
C29 C30 1.510(7)
C30 N6 1.385(7)
C30 O4 1.212(6)

loop_
_geom_torsion_atom_site_label_1
_geom_torsion_atom_site_label_2
_geom_torsion_atom_site_label_3
_geom_torsion_atom_site_label_4
_geom_torsion
Au1 C1 N1 C2 -175.4(3)
Au1 C1 N1 C4 4.5(9)
Au1 C1 N2 C3 175.8(3)
Au1 C1 N2 C8 -0.7(9)
C2 C3 N2 C1 1.1(5)
C2 C3 N2 C8 177.7(6)
C3 C2 N1 C1 -2.0(6)
C3 C2 N1 C4 178.1(5)
C5 C4 N1 C1 65.6(8)
C5 C4 N1 C2 -114.6(6)
C6 C4 N1 C1 -56.2(8)
C6 C4 N1 C2 123.7(6)
C7 C4 N1 C1 -174.5(6)
C7 C4 N1 C2 5.3(8)
C9 C8 N2 C1 -59.2(10)
C9 C8 N2 C3 124.9(5)
C10 C8 N2 C1 61.6(8)
C10 C8 N2 C3 -114.3(6)
C11 C8 N2 C1 -178.1(6)
C11 C8 N2 C3 6.0(11)
C12 C13 C14 C15 -11.7(7)
C13 C12 N3 Au1 171.3(4)
C13 C12 N3 C15 -2.5(8)
C13 C14 C15 N3 11.3(10)
C13 C14 C15 O2 -173.2(10)
C14 C15 N3 Au1 -179.2(5)
C14 C15 N3 C12 -5.9(10)
N1 C1 N2 C3 -2.3(6)
N1 C1 N2 C8 -178.7(7)
N1 C2 C3 N2 0.5(5)
N2 C1 N1 C2 2.6(6)
N2 C1 N1 C4 -177.5(6)
N3 C12 C13 C14 9.3(7)
O1 C12 C13 C14 -169.1(5)
O1 C12 N3 Au1 -10.3(8)
O1 C12 N3 C15 176.0(7)
O2 C15 N3 Au1 5.3(16)
O2 C15 N3 C12 178.6(10)
Au2 C16 N4 C17 176.0(3)
Au2 C16 N4 C19 1.9(8)
Au2 C16 N5 C18 -177.2(3)
Au2 C16 N5 C23 10.8(9)
C17 C18 N5 C16 2.5(6)
C17 C18 N5 C23 174.9(5)
C18 C17 N4 C16 0.6(5)
C18 C17 N4 C19 174.8(6)
C20 C19 N4 C16 -53.0(9)
C20 C19 N4 C17 133.7(6)
C21 C19 N4 C16 69.3(7)
C21 C19 N4 C17 -104.0(6)
C22 C19 N4 C16 -171.3(5)
C22 C19 N4 C17 15.5(9)
C24 C23 N5 C16 61.4(8)
C24 C23 N5 C18 -109.6(6)
C25 C23 N5 C16 -61.1(8)
C25 C23 N5 C18 127.8(6)
C26 C23 N5 C16 -179.2(6)
C26 C23 N5 C18 9.7(8)
C27 C28 C29 C30 -12.3(7)
C28 C27 N6 Au2 -178.4(4)
C28 C27 N6 C30 -1.4(9)
C28 C29 C30 N6 12.4(6)
C28 C29 C30 O4 -167.3(5)
C29 C30 N6 Au2 170.2(4)
C29 C30 N6 C27 -7.0(7)
N4 C16 N5 C18 -2.1(6)
N4 C16 N5 C23 -174.1(6)
N4 C17 C18 N5 -1.8(5)
N5 C16 N4 C17 0.9(6)
N5 C16 N4 C19 -173.1(6)
N6 C27 C28 C29 9.0(9)
O3 C27 C28 C29 -172.2(9)
O3 C27 N6 Au2 2.9(14)
O3 C27 N6 C30 179.8(9)
O4 C30 N6 Au2 -10.2(7)
O4 C30 N6 C27 172.6(6)
